data_7703159
loop_
_publ_author_name
'Bian, Chengming'
'Feng, Wenjing'
'Lei, Qunying'
'Huang, Haifeng'
'Li, Xia'
'Wang, Jianlong'
'Li, Chuan'
'Xiao, Zhongliang'

_publ_section_title
;
 A facile synthesis of energetic salts based on fully
 nitroamino-functionalized [1,2,4]triazolo[4,3-b][1,2,4]triazole.
;
_journal_issue 2
_journal_name_full 'Dalton transactions (Cambridge, England : 2003)'
_journal_page_first 368
_journal_page_last 374
_journal_paper_doi 10.1039/c9dt03829a
_journal_volume 49
_journal_year 2020
_chemical_formula_moiety 'C3 H N11 O6, 2(C H8 N5)'
_chemical_formula_sum 'C5 H17 N21 O6'
_chemical_formula_weight 467.39
_space_group_crystal_system monoclinic
_space_group_IT_number 14
_space_group_name_Hall '-P 2yn'
_space_group_name_H-M_alt 'P 1 21/n 1'
_atom_sites_solution_hydrogens mixed
_audit_creation_date 2019-03-21
_audit_creation_method
;
Olex2 1.2
(compiled 2018.05.29 svn.r3508 for OlexSys, GUI svn.r5506)
;
_audit_update_record
;
2019-10-29 deposited with the CCDC.	2019-12-03 downloaded from the CCDC.
;
_cell_angle_alpha 90
_cell_angle_beta 98.389(2)
_cell_angle_gamma 90
_cell_formula_units_Z 4
_cell_length_a 7.6291(2)
_cell_length_b 13.4799(3)
_cell_length_c 17.4739(4)
_cell_measurement_reflns_used 2813
_cell_measurement_temperature 150.00(10)
_cell_measurement_theta_max 73.5270
_cell_measurement_theta_min 5.1140
_cell_volume 1777.78(7)
_computing_cell_refinement 'CrysAlisPro 1.171.39.46 (Rigaku OD, 2018)'
_computing_data_collection 'CrysAlisPro 1.171.39.46 (Rigaku OD, 2018)'
_computing_data_reduction 'CrysAlisPro 1.171.39.46 (Rigaku OD, 2018)'
_computing_molecular_graphics 'Olex2 (Dolomanov et al., 2009)'
_computing_publication_material 'Olex2 (Dolomanov et al., 2009)'
_computing_structure_refinement 'ShelXL (Sheldrick, 2015)'
_computing_structure_solution 'A short history of SHELX (Sheldrick, 2007)/Bruker'
_diffrn_ambient_environment N~2~
_diffrn_ambient_temperature 150.00(10)
_diffrn_detector 'CCD plate'
_diffrn_detector_area_resol_mean 10.6525
_diffrn_detector_type Atlas
_diffrn_measured_fraction_theta_full 0.995
_diffrn_measured_fraction_theta_max 0.995
_diffrn_measurement_details
;
List of Runs (angles in degrees, time in seconds):

  # Type    Start    End  Width  t~exp~   \w     \q     \k     \f   Frames
#--------------------------------------------------------------------------
  1  \w    -65.00  34.00   1.00    1.00    --  -40.08  38.00  60.00   99
  2  \w    -91.00  -4.00   1.00    1.00    --  -40.08 125.00  60.00   87
  3  \w    106.00 144.00   1.00    1.00    --  105.48 125.00-120.00   38
  4  \w     35.00 117.00   1.00    1.00    --  105.48-125.00  30.00   82
  5  \w     60.00 178.00   1.00    1.00    --  105.48  15.00 -60.00  118
  6  \w     23.00 104.00   1.00    1.00    --  105.48 -94.00-180.00   81
  7  \w     32.00 115.00   1.00    1.00    --  105.48 -45.00-180.00   83
;
_diffrn_measurement_device 'four-circle diffractometer'
_diffrn_measurement_device_type 'SuperNova, Dual, Cu at home/near, Atlas'
_diffrn_measurement_method '\w scans'
_diffrn_orient_matrix_type 'CrysAlisPro convention (1999,Acta A55,543-557)'
_diffrn_orient_matrix_UB_11 0.0142806000
_diffrn_orient_matrix_UB_12 0.0531813000
_diffrn_orient_matrix_UB_13 -0.0769215000
_diffrn_orient_matrix_UB_21 -0.0311166000
_diffrn_orient_matrix_UB_22 0.1004988000
_diffrn_orient_matrix_UB_23 0.0377776000
_diffrn_orient_matrix_UB_31 0.2011490000
_diffrn_orient_matrix_UB_32 0.0117914000
_diffrn_orient_matrix_UB_33 0.0244916000
_diffrn_radiation_monochromator mirror
_diffrn_radiation_probe x-ray
_diffrn_radiation_type CuK\a
_diffrn_radiation_wavelength 1.54184
_diffrn_reflns_av_R_equivalents 0.0197
_diffrn_reflns_av_unetI/netI 0.0263
_diffrn_reflns_Laue_measured_fraction_full 0.995
_diffrn_reflns_Laue_measured_fraction_max 0.995
_diffrn_reflns_limit_h_max 9
_diffrn_reflns_limit_h_min -5
_diffrn_reflns_limit_k_max 16
_diffrn_reflns_limit_k_min -14
_diffrn_reflns_limit_l_max 20
_diffrn_reflns_limit_l_min -19
_diffrn_reflns_number 5900
_diffrn_reflns_point_group_measured_fraction_full 0.995
_diffrn_reflns_point_group_measured_fraction_max 0.995
_diffrn_reflns_theta_full 66.594
_diffrn_reflns_theta_max 66.594
_diffrn_reflns_theta_min 4.159
_diffrn_source 'micro-focus sealed X-ray tube'
_diffrn_source_type 'SuperNova (Cu) X-ray Source'
_exptl_absorpt_coefficient_mu 1.331
_exptl_absorpt_correction_T_max 1.00000
_exptl_absorpt_correction_T_min 0.89874
_exptl_absorpt_correction_type multi-scan
_exptl_absorpt_process_details
;
CrysAlisPro 1.171.39.46 (Rigaku Oxford Diffraction, 2018)
Empirical absorption correction using spherical harmonics,
 implemented in SCALE3 ABSPACK scaling algorithm.
;
_exptl_crystal_colour yellow
_exptl_crystal_density_diffrn 1.746
_exptl_crystal_description block
_exptl_crystal_F_000 968
_exptl_crystal_size_max 0.18
_exptl_crystal_size_mid 0.16
_exptl_crystal_size_min 0.15
_refine_diff_density_max 0.639
_refine_diff_density_min -0.310
_refine_diff_density_rms 0.055
_refine_ls_extinction_method none
_refine_ls_goodness_of_fit_ref 1.067
_refine_ls_hydrogen_treatment constr
_refine_ls_matrix_type full
_refine_ls_number_parameters 289
_refine_ls_number_reflns 3125
_refine_ls_number_restraints 0
_refine_ls_restrained_S_all 1.067
_refine_ls_R_factor_all 0.0504
_refine_ls_R_factor_gt 0.0420
_refine_ls_shift/su_max 0.000
_refine_ls_shift/su_mean 0.000
_refine_ls_structure_factor_coef Fsqd
_refine_ls_weighting_details 'w=1/[\s^2^(Fo^2^)+(0.0550P)^2^+1.2413P] where P=(Fo^2^+2Fc^2^)/3'
_refine_ls_weighting_scheme calc
_refine_ls_wR_factor_gt 0.1069
_refine_ls_wR_factor_ref 0.1136
_reflns_Friedel_coverage 0.000
_reflns_number_gt 2646
_reflns_number_total 3125
_reflns_threshold_expression 'I > 2\s(I)'
_cod_data_source_file c9dt03829a2.cif
_cod_data_source_block 553
_cod_database_code 7703159
_shelx_shelxl_version_number 2014/7
_chemical_oxdiff_formula 'C11 H10 N O'
_chemical_oxdiff_usercomment C4A-A2G-ACE3
_shelx_space_group_comment
;
The symmetry employed for this shelxl refinement is uniquely defined
by the following loop, which should always be used as a source of
symmetry information in preference to the above space-group names.
They are only intended as comments.
;
_shelx_estimated_absorpt_t_max 0.825
_shelx_estimated_absorpt_t_min 0.796
_reflns_odcompleteness_completeness 99.18
_reflns_odcompleteness_iscentric 1
_reflns_odcompleteness_theta 66.49
_olex2_refinement_description
;
1. Fixed Uiso
 At 1.2 times of:
  All N(H) groups, All N(H,H) groups
2.a Riding coordinates:
 N17(H17A,H17B), N21(H21A,H21B), N12(H12A,H12B), N16(H16A,H16B)
2.b Aromatic/amide H refined with riding coordinates:
 N7(H7), N18(H18), N20(H20), N13(H13), N15(H15)
2.c X=CH2 refined with riding coordinates:
 N19(H19A,H19B), N14(H14A,H14B)
;
_olex2_submission_special_instructions 'No special instructions were received'
_oxdiff_exptl_absorpt_empirical_details
;
Empirical correction (ABSPACK) includes:
- Absorption correction using spherical harmonics
- Frame scaling
;
_oxdiff_exptl_absorpt_empirical_full_max 1.273
_oxdiff_exptl_absorpt_empirical_full_min 0.843

loop_
_space_group_symop_operation_xyz
'x, y, z'
'-x+1/2, y+1/2, -z+1/2'
'-x, -y, -z'
'x-1/2, -y-1/2, z-1/2'

loop_
_atom_site_label
_atom_site_type_symbol
_atom_site_fract_x
_atom_site_fract_y
_atom_site_fract_z
_atom_site_U_iso_or_equiv
_atom_site_adp_type
_atom_site_occupancy
_atom_site_site_symmetry_order
_atom_site_calc_flag
_atom_site_refinement_flags_posn
_atom_site_disorder_assembly
_atom_site_disorder_group
O1 O 0.4159(2) 0.75553(11) 0.50939(8) 0.0274(3) Uani 1 1 d . . .
O2 O 0.2957(2) 0.86914(12) 0.42955(9) 0.0384(4) Uani 1 1 d . . .
O3 O 0.7085(2) 0.72889(13) 0.25972(9) 0.0339(4) Uani 1 1 d . . .
O4 O 0.5098(2) 0.74216(11) 0.15615(8) 0.0259(3) Uani 1 1 d . A 1
O5 O 0.9855(2) 0.31418(12) 0.49262(9) 0.0326(4) Uani 1 1 d . B 1
O6 O 0.9844(2) 0.35914(12) 0.61259(9) 0.0313(4) Uani 1 1 d . . .
N1 N 0.3761(2) 0.78784(13) 0.44285(10) 0.0236(4) Uani 1 1 d . . .
N2 N 0.4105(2) 0.74200(13) 0.37927(10) 0.0232(4) Uani 1 1 d . . .
N3 N 0.5640(2) 0.70474(13) 0.22198(9) 0.0205(4) Uani 1 1 d . . .
N4 N 0.4547(2) 0.63836(13) 0.24587(9) 0.0205(4) Uani 1 1 d . . .
N5 N 0.5266(2) 0.60795(12) 0.32044(10) 0.0202(4) Uani 1 1 d . . .
N6 N 0.7097(2) 0.45372(13) 0.31103(10) 0.0225(4) Uani 1 1 d . . .
N7 N 0.7961(2) 0.40799(13) 0.37822(10) 0.0213(4) Uani 1 1 d . . .
H7 H 0.8580 0.3547 0.3775 0.026 Uiso 1 1 calc R . .
N8 N 0.6699(2) 0.53336(12) 0.41856(9) 0.0192(4) Uani 1 1 d . . .
N9 N 0.5915(2) 0.61259(12) 0.45165(10) 0.0204(4) Uani 1 1 d . . .
N10 N 0.8260(2) 0.44525(12) 0.52094(10) 0.0211(4) Uani 1 1 d . . .
N11 N 0.9345(2) 0.37010(13) 0.54177(10) 0.0228(4) Uani 1 1 d . . .
N17 N 0.5865(3) 0.74753(16) 0.70950(12) 0.0358(5) Uani 1 1 d . . .
H17A H 0.6453 0.8019 0.7219 0.043 Uiso 1 1 d R . .
H17B H 0.4890 0.7465 0.7298 0.043 Uiso 1 1 d R . .
N18 N 0.6912(3) 0.66665(16) 0.74182(11) 0.0346(5) Uani 1 1 d . . .
H18 H 0.7216 0.6610 0.7910 0.042 Uiso 1 1 calc R . .
N19 N 0.6747(3) 0.60247(15) 0.62014(11) 0.0317(4) Uani 1 1 d . . .
H19A H 0.5986 0.6472 0.6030 0.038 Uiso 1 1 calc R . .
H19B H 0.7074 0.5591 0.5890 0.038 Uiso 1 1 calc R . .
N20 N 0.8533(3) 0.52590(17) 0.71879(12) 0.0390(5) Uani 1 1 d . . .
H20 H 0.8800 0.4834 0.6856 0.047 Uiso 1 1 calc R . .
N21 N 0.9273(4) 0.5146(2) 0.79498(14) 0.0590(7) Uani 1 1 d . . .
H21A H 0.8450 0.5176 0.8242 0.071 Uiso 1 1 d R . .
H21B H 0.9742 0.5632 0.8219 0.071 Uiso 1 1 d R . .
C1 C 0.5073(3) 0.65702(15) 0.38942(11) 0.0197(4) Uani 1 1 d . . .
C2 C 0.6358(3) 0.52917(15) 0.34079(11) 0.0192(4) Uani 1 1 d . . .
C3 C 0.7733(2) 0.45522(14) 0.44379(11) 0.0187(4) Uani 1 1 d . . .
C4 C 0.7403(3) 0.60043(18) 0.69331(13) 0.0291(5) Uani 1 1 d . . .
N12 N 0.2744(3) 1.10933(15) 0.43518(11) 0.0345(5) Uani 1 1 d . . .
H12A H 0.1971 1.1217 0.3953 0.041 Uiso 1 1 d R . .
H12B H 0.3688 1.1418 0.4274 0.041 Uiso 1 1 d R . .
N13 N 0.2170(3) 1.14757(15) 0.50219(12) 0.0380(5) Uani 1 1 d . . .
H13 H 0.1927 1.2096 0.5054 0.046 Uiso 1 1 calc R . .
N14 N 0.1431(3) 1.12080(17) 0.62296(14) 0.0442(6) Uani 1 1 d . . .
H14A H 0.1356 1.0817 0.6612 0.053 Uiso 1 1 calc R . .
H14B H 0.1130 1.1821 0.6255 0.053 Uiso 1 1 calc R . .
N15 N 0.2477(3) 0.99301(14) 0.55528(11) 0.0314(5) Uani 1 1 d . . .
H15 H 0.2906 0.9719 0.5154 0.038 Uiso 1 1 calc R . .
N16 N 0.2260(3) 0.92781(16) 0.61674(12) 0.0426(5) Uani 1 1 d . . .
H16A H 0.3355 0.9180 0.6407 0.051 Uiso 1 1 d R . .
H16B H 0.1725 0.8736 0.5939 0.051 Uiso 1 1 d R . .
C5 C 0.2009(3) 1.08671(17) 0.56016(14) 0.0288(5) Uani 1 1 d . . .

loop_
_atom_site_aniso_label
_atom_site_aniso_U_11
_atom_site_aniso_U_22
_atom_site_aniso_U_33
_atom_site_aniso_U_23
_atom_site_aniso_U_13
_atom_site_aniso_U_12
O1 0.0357(8) 0.0270(8) 0.0195(8) 0.0012(6) 0.0040(6) 0.0040(7)
O2 0.0572(11) 0.0266(9) 0.0312(9) -0.0003(7) 0.0053(8) 0.0211(8)
O3 0.0259(8) 0.0451(10) 0.0284(9) 0.0024(7) -0.0038(7) -0.0145(7)
O4 0.0320(8) 0.0261(8) 0.0186(7) 0.0051(6) 0.0001(6) -0.0022(6)
O5 0.0360(9) 0.0285(9) 0.0314(9) -0.0032(7) -0.0009(7) 0.0136(7)
O6 0.0350(9) 0.0335(9) 0.0226(8) 0.0063(7) -0.0050(6) 0.0026(7)
N1 0.0262(9) 0.0218(9) 0.0224(9) -0.0012(7) 0.0028(7) 0.0019(7)
N2 0.0276(9) 0.0217(9) 0.0201(9) -0.0013(7) 0.0023(7) 0.0060(7)
N3 0.0230(8) 0.0198(9) 0.0185(8) -0.0017(7) 0.0024(7) -0.0006(7)
N4 0.0238(9) 0.0202(9) 0.0164(8) 0.0033(7) -0.0007(7) -0.0024(7)
N5 0.0250(9) 0.0178(8) 0.0173(8) 0.0009(7) 0.0011(7) 0.0032(7)
N6 0.0247(9) 0.0200(9) 0.0222(9) 0.0009(7) 0.0017(7) 0.0019(7)
N7 0.0231(8) 0.0167(8) 0.0232(9) 0.0007(7) 0.0007(7) 0.0034(7)
N8 0.0221(8) 0.0168(8) 0.0182(8) -0.0018(6) 0.0015(7) 0.0011(7)
N9 0.0227(8) 0.0181(8) 0.0201(9) -0.0016(7) 0.0023(7) 0.0034(7)
N10 0.0215(9) 0.0183(8) 0.0225(9) 0.0011(7) 0.0000(7) 0.0014(7)
N11 0.0218(9) 0.0201(9) 0.0251(9) 0.0019(7) -0.0011(7) -0.0006(7)
N17 0.0302(10) 0.0413(12) 0.0360(11) -0.0075(9) 0.0051(9) -0.0034(9)
N18 0.0333(10) 0.0491(13) 0.0191(9) 0.0018(9) -0.0043(8) -0.0074(9)
N19 0.0369(11) 0.0324(11) 0.0261(10) -0.0022(8) 0.0050(8) -0.0032(9)
N20 0.0403(12) 0.0458(13) 0.0306(11) -0.0025(9) 0.0041(9) -0.0038(10)
N21 0.0695(17) 0.0708(18) 0.0334(13) 0.0013(12) -0.0034(12) 0.0206(14)
C1 0.0212(10) 0.0183(10) 0.0198(10) -0.0005(8) 0.0035(8) -0.0013(8)
C2 0.0188(9) 0.0194(10) 0.0189(10) 0.0013(8) 0.0016(8) -0.0021(8)
C3 0.0182(9) 0.0144(9) 0.0229(10) 0.0002(8) 0.0011(8) -0.0005(7)
C4 0.0227(11) 0.0315(12) 0.0329(12) 0.0023(10) 0.0031(9) -0.0079(9)
N12 0.0371(11) 0.0352(11) 0.0294(10) 0.0075(9) -0.0015(8) 0.0035(9)
N13 0.0459(12) 0.0235(10) 0.0462(13) 0.0035(9) 0.0115(10) 0.0124(9)
N14 0.0541(14) 0.0309(11) 0.0522(14) -0.0135(10) 0.0234(11) 0.0009(10)
N15 0.0454(12) 0.0247(10) 0.0271(10) 0.0021(8) 0.0151(9) 0.0058(9)
N16 0.0586(14) 0.0340(12) 0.0382(12) 0.0059(9) 0.0170(10) -0.0037(10)
C5 0.0245(11) 0.0261(12) 0.0362(13) -0.0050(10) 0.0050(9) 0.0003(9)

loop_
_atom_type_symbol
_atom_type_description
_atom_type_scat_dispersion_real
_atom_type_scat_dispersion_imag
_atom_type_scat_source
C C 0.0181 0.0091 'International Tables Vol C Tables 4.2.6.8 and 6.1.1.4'
H H 0.0000 0.0000 'International Tables Vol C Tables 4.2.6.8 and 6.1.1.4'
N N 0.0311 0.0180 'International Tables Vol C Tables 4.2.6.8 and 6.1.1.4'
O O 0.0492 0.0322 'International Tables Vol C Tables 4.2.6.8 and 6.1.1.4'

loop_
_geom_angle_atom_site_label_1
_geom_angle_atom_site_label_2
_geom_angle_atom_site_label_3
_geom_angle
O1 N1 O2 121.69(17)
O1 N1 N2 124.74(17)
O2 N1 N2 113.56(16)
N1 N2 C1 116.86(17)
O3 N3 O4 121.57(17)
O3 N3 N4 123.87(17)
O4 N3 N4 114.56(16)
N3 N4 N5 108.12(15)
N4 N5 C1 125.92(16)
C2 N5 N4 127.74(17)
C2 N5 C1 106.25(16)
C2 N6 N7 100.73(16)
N6 N7 H7 123.2
C3 N7 N6 113.69(16)
C3 N7 H7 123.2
C2 N8 N9 114.86(16)
C2 N8 C3 108.30(17)
C3 N8 N9 136.83(17)
C1 N9 N8 101.11(16)
N11 N10 C3 115.58(17)
O5 N11 O6 122.01(17)
O5 N11 N10 121.21(17)
O6 N11 N10 116.78(17)
H17A N17 H17B 110.6
N18 N17 H17A 108.0
N18 N17 H17B 106.9
N17 N18 H18 121.3
C4 N18 N17 117.33(18)
C4 N18 H18 121.3
H19A N19 H19B 120.0
C4 N19 H19A 120.0
C4 N19 H19B 120.0
N21 N20 H20 118.3
C4 N20 H20 118.3
C4 N20 N21 123.4(2)
N20 N21 H21A 109.5
N20 N21 H21B 121.9
H21A N21 H21B 85.6
N2 C1 N5 114.11(17)
N9 C1 N2 132.65(19)
N9 C1 N5 113.21(17)
N6 C2 N5 141.65(19)
N6 C2 N8 113.79(18)
N8 C2 N5 104.52(17)
N7 C3 N8 103.49(17)
N7 C3 N10 138.06(18)
N8 C3 N10 118.44(18)
N18 C4 N20 121.0(2)
N19 C4 N18 120.7(2)
N19 C4 N20 118.2(2)
H12A N12 H12B 105.1
N13 N12 H12A 110.0
N13 N12 H12B 108.1
N12 N13 H13 120.5
C5 N13 N12 119.02(19)
C5 N13 H13 120.5
H14A N14 H14B 120.0
C5 N14 H14A 120.0
C5 N14 H14B 120.0
N16 N15 H15 120.6
C5 N15 H15 120.6
C5 N15 N16 118.9(2)
N15 N16 H16A 104.1
N15 N16 H16B 105.2
H16A N16 H16B 114.9
N13 C5 N14 119.9(2)
N15 C5 N13 119.2(2)
N15 C5 N14 120.8(2)

loop_
_geom_bond_atom_site_label_1
_geom_bond_atom_site_label_2
_geom_bond_distance
O1 N1 1.237(2)
O2 N1 1.261(2)
O3 N3 1.243(2)
O4 N3 1.269(2)
O5 N11 1.247(2)
O6 N11 1.249(2)
N1 N2 1.330(2)
N2 C1 1.361(3)
N3 N4 1.331(2)
N4 N5 1.399(2)
N5 C1 1.401(3)
N5 C2 1.365(3)
N6 N7 1.403(2)
N6 C2 1.307(3)
N7 H7 0.8600
N7 C3 1.344(3)
N8 N9 1.390(2)
N8 C2 1.347(3)
N8 C3 1.351(3)
N9 C1 1.323(3)
N10 N11 1.325(2)
N10 C3 1.356(3)
N17 H17A 0.8695
N17 H17B 0.8699
N17 N18 1.419(3)
N18 H18 0.8600
N18 C4 1.322(3)
N19 H19A 0.8600
N19 H19B 0.8600
N19 C4 1.303(3)
N20 H20 0.8600
N20 N21 1.377(3)
N20 C4 1.356(3)
N21 H21A 0.8659
N21 H21B 0.8538
N12 H12A 0.8610
N12 H12B 0.8698
N12 N13 1.406(3)
N13 H13 0.8600
N13 C5 1.323(3)
N14 H14A 0.8600
N14 H14B 0.8600
N14 C5 1.323(3)
N15 H15 0.8600
N15 N16 1.416(3)
N15 C5 1.319(3)
N16 H16A 0.8882
N16 H16B 0.9017
